data_4073328
loop_
_publ_author_name
'Marion, Nicolas'
'Escudero-Ad\'an, Eduardo C.'
'Benet-Buchholz, Jordi'
'Stevens, Edwin D.'
'Fensterbank, Louis'
'Malacria, Max'
'Nolan, Steven P.'

_publ_section_title
;
 Synthesis, Characterization, and Structure of [GaCl3(NHC)] Complexes
;
_journal_issue 13
_journal_name_full Organometallics
_journal_page_first 3256
_journal_paper_doi 10.1021/om070241g
_journal_volume 26
_journal_year 2007
_chemical_absolute_configuration unk
_chemical_formula_sum 'C21 H24 Cl3 Ga N2'
_chemical_formula_weight 480.49
_chemical_name_systematic
;

 ?

;
_space_group_IT_number 29
_symmetry_cell_setting orthorhombic
_symmetry_space_group_name_Hall 'P 2c -2ac'
_symmetry_space_group_name_H-M 'P c a 21'
_atom_sites_solution_hydrogens geom
_atom_sites_solution_primary direct
_atom_sites_solution_secondary difmap
_audit_creation_method SHELXL-97
_cell_angle_alpha 90.00
_cell_angle_beta 90.00
_cell_angle_gamma 90.00
_cell_formula_units_Z 4
_cell_length_a 17.021(2)
_cell_length_b 16.803(2)
_cell_length_c 7.9054(11)
_cell_measurement_reflns_used 6285
_cell_measurement_temperature 100(2)
_cell_measurement_theta_max 37.58
_cell_measurement_theta_min 2.70
_cell_volume 2261.0(5)
_computing_cell_refinement 'Bruker-Nonius Apex v1.0-22 2002'
_computing_data_collection 'Bruker-Nonius Apex v1.0-22 2002'
_computing_data_reduction 'SAINT+ Version 7.06A Bruker-Nonius, 2004'
_computing_molecular_graphics 'Shelxtl Version 6.12 (Sheldrick, 2001)'
_computing_publication_material 'Shelxtl Version 6.12 (Sheldrick, 2001)'
_computing_structure_refinement 'Shelxtl Version 6.12 (Sheldrick, 2001)'
_computing_structure_solution 'Shelxtl Version 6.12 (Sheldrick, 2001)'
_diffrn_ambient_temperature 100(2)
_diffrn_detector_area_resol_mean 512
_diffrn_detector_type '4K CCD area detector APEX II'
_diffrn_measured_fraction_theta_full 0.953
_diffrn_measured_fraction_theta_max 0.953
_diffrn_measurement_device_type 'Kappa 4-axis goniometer bruker-nonius'
_diffrn_measurement_method
;
 Fullsphere data collection, phi and omega scans
;
_diffrn_measurement_specimen_support 'magnetic support whith 10 micron nylon fiber cryoloop'
_diffrn_radiation_monochromator 'Multilayer Montel 200 mirrors'
_diffrn_radiation_type MoK\a
_diffrn_radiation_wavelength 0.71073
_diffrn_reflns_av_R_equivalents 0.0482
_diffrn_reflns_av_sigmaI/netI 0.0435
_diffrn_reflns_limit_h_max 29
_diffrn_reflns_limit_h_min -29
_diffrn_reflns_limit_k_max 28
_diffrn_reflns_limit_k_min -28
_diffrn_reflns_limit_l_max 13
_diffrn_reflns_limit_l_min -7
_diffrn_reflns_number 41194
_diffrn_reflns_theta_full 37.61
_diffrn_reflns_theta_max 37.61
_diffrn_reflns_theta_min 2.68
_diffrn_source 'rotating anode X-ray tube'
_diffrn_source_current 90
_diffrn_source_power 50
_diffrn_source_size '3 mm x 0.3 mm fine focus'
_diffrn_source_type 'Bruker-Nonius FR 591'
_exptl_absorpt_coefficient_mu 1.580
_exptl_absorpt_correction_T_max 1.000000
_exptl_absorpt_correction_T_min 0.740299
_exptl_absorpt_correction_type empirical
_exptl_absorpt_process_details
; 
 SADABS Version 2.1 2003 Bruker-Nonius
 Blessing, Acta Cryst. (1995) A51 33-38
;
_exptl_crystal_colour colorless
_exptl_crystal_density_diffrn 1.412
_exptl_crystal_density_method 'not measured'
_exptl_crystal_description Needle
_exptl_crystal_F_000 984
_exptl_crystal_size_max 0.40
_exptl_crystal_size_mid 0.05
_exptl_crystal_size_min 0.03
_refine_diff_density_max 0.881
_refine_diff_density_min -0.676
_refine_diff_density_rms 0.078
_refine_ls_abs_structure_details 'Flack H D (1983), Acta Cryst. A39, 876-881'
_refine_ls_abs_structure_Flack 0.391(10)
_refine_ls_extinction_method none
_refine_ls_goodness_of_fit_ref 1.050
_refine_ls_hydrogen_treatment noref
_refine_ls_matrix_type full
_refine_ls_number_parameters 500
_refine_ls_number_reflns 9569
_refine_ls_number_restraints 19
_refine_ls_restrained_S_all 1.057
_refine_ls_R_factor_all 0.0655
_refine_ls_R_factor_gt 0.0473
_refine_ls_shift/su_max 0.009
_refine_ls_shift/su_mean 0.001
_refine_ls_structure_factor_coef Fsqd
_refine_ls_weighting_details 'calc w=1/[\s^2^(Fo^2^)+(0.0556P)^2^+0.6568P] where P=(Fo^2^+2Fc^2^)/3'
_refine_ls_weighting_scheme calc
_refine_ls_wR_factor_gt 0.1116
_refine_ls_wR_factor_ref 0.1193
_reflns_number_gt 7381
_reflns_number_total 9569
_reflns_threshold_expression >2sigma(I)
_cod_data_source_file om070241g-file001.cif
_cod_data_source_block nm332pca21
_cod_depositor_comments
;
The following automatic conversions were performed:
'_diffrn_measurement_specimen_suppport' tag replaced with
'_diffrn_measurement_specimen_support'.

Automatic conversion script
Id: cif_correct_tags 1440 2010-10-19 06:21:57Z saulius 

The following automatic conversions were performed:

'_symmetry_cell_setting' value 'Orthorhombic' changed to
'orthorhombic' according to
/home/saulius/struct/CIF-dictionaries/cif_core.dic dictionary named
'cif_core.dic' version 2.4.1 from 2010-06-29.

Automatic conversion script
Id: cif_fix_values 1715 2011-07-08 13:25:40Z adriana 
;
_cod_original_sg_symbol_H-M Pca2(1)
_cod_database_code 4073328

loop_
_symmetry_equiv_pos_as_xyz
'x, y, z'
'-x, -y, z+1/2'
'x+1/2, -y, z'
'-x+1/2, y, z+1/2'

loop_
_atom_site_label
_atom_site_type_symbol
_atom_site_fract_x
_atom_site_fract_y
_atom_site_fract_z
_atom_site_U_iso_or_equiv
_atom_site_adp_type
_atom_site_occupancy
_atom_site_symmetry_multiplicity
_atom_site_calc_flag
_atom_site_refinement_flags
_atom_site_disorder_assembly
_atom_site_disorder_group
Ga1A Ga 0.513198(19) 0.24578(2) 0.63874(4) 0.00927(19) Uani 0.4938(19) 1 d P A 1
N1A N 0.56349(15) 0.22148(15) 1.0006(4) 0.0097(5) Uani 0.4938(19) 1 d P A 1
C1A C 0.51540(15) 0.25792(16) 0.8846(5) 0.0087(5) Uani 0.4938(19) 1 d P A 1
Cl1A Cl 0.56663(6) 0.13600(4) 0.55231(14) 0.0213(3) Uani 0.4938(19) 1 d P A 1
N2A N 0.47737(19) 0.3140(2) 0.9793(5) 0.0100(6) Uani 0.4938(19) 1 d P A 1
C2A C 0.5556(2) 0.25356(18) 1.1614(5) 0.0139(6) Uani 0.4938(19) 1 d P A 1
H2A H 0.5830 0.2378 1.2607 0.017 Uiso 0.4938(19) 1 calc PR A 1
Cl2A Cl 0.58381(5) 0.34488(4) 0.54208(12) 0.0154(2) Uani 0.4938(19) 1 d P A 1
C3A C 0.5008(2) 0.3119(2) 1.1485(6) 0.0175(7) Uani 0.4938(19) 1 d P A 1
H3A H 0.4821 0.3450 1.2372 0.021 Uiso 0.4938(19) 1 calc PR A 1
Cl3A Cl 0.39558(5) 0.25196(8) 0.53394(17) 0.0335(3) Uani 0.4938(19) 1 d P A 1
C4A C 0.61291(17) 0.15378(17) 0.9662(5) 0.0125(6) Uani 0.4938(19) 1 d P A 1
C5A C 0.68987(18) 0.1658(2) 0.9117(5) 0.0148(6) Uani 0.4938(19) 1 d P A 1
C6A C 0.7353(2) 0.0977(2) 0.8796(7) 0.0221(8) Uani 0.4938(19) 1 d P A 1
H6A H 0.7875 0.1038 0.8393 0.027 Uiso 0.4938(19) 1 calc PR A 1
C7A C 0.7056(3) 0.0216(2) 0.9052(8) 0.0267(9) Uani 0.4938(19) 1 d P A 1
C8A C 0.6286(3) 0.0129(2) 0.9566(8) 0.0251(10) Uani 0.4938(19) 1 d P A 1
H8A H 0.6075 -0.0392 0.9683 0.030 Uiso 0.4938(19) 1 calc PR A 1
C9A C 0.5809(2) 0.07798(17) 0.9918(7) 0.0191(7) Uani 0.4938(19) 1 d P A 1
C10A C 0.7230(2) 0.2478(2) 0.8835(8) 0.0257(9) Uani 0.4938(19) 1 d P A 1
H10A H 0.7803 0.2462 0.8953 0.039 Uiso 0.4938(19) 1 calc PR A 1
H10B H 0.7010 0.2846 0.9673 0.039 Uiso 0.4938(19) 1 calc PR A 1
H10C H 0.7093 0.2661 0.7695 0.039 Uiso 0.4938(19) 1 calc PR A 1
C11A C 0.7568(3) -0.0508(4) 0.8747(11) 0.0375(12) Uani 0.4938(19) 1 d PU A 1
H11A H 0.7236 -0.0962 0.8438 0.056 Uiso 0.4938(19) 1 calc PR A 1
H11B H 0.7861 -0.0634 0.9780 0.056 Uiso 0.4938(19) 1 calc PR A 1
H11C H 0.7938 -0.0397 0.7826 0.056 Uiso 0.4938(19) 1 calc PR A 1
C12A C 0.4970(3) 0.0683(3) 1.0497(9) 0.0317(14) Uani 0.4938(19) 1 d P A 1
H12A H 0.4844 0.0116 1.0586 0.048 Uiso 0.4938(19) 1 calc PR A 1
H12B H 0.4617 0.0935 0.9677 0.048 Uiso 0.4938(19) 1 calc PR A 1
H12C H 0.4904 0.0936 1.1605 0.048 Uiso 0.4938(19) 1 calc PR A 1
C13A C 0.41588(16) 0.36545(16) 0.9168(4) 0.0098(5) Uani 0.4938(19) 1 d P A 1
C14A C 0.43490(16) 0.44134(16) 0.8580(5) 0.0105(5) Uani 0.4938(19) 1 d P A 1
C15A C 0.37332(17) 0.48802(17) 0.7973(5) 0.0137(6) Uani 0.4938(19) 1 d P A 1
H15A H 0.3845 0.5396 0.7545 0.016 Uiso 0.4938(19) 1 calc PR A 1
C16A C 0.29560(18) 0.4612(2) 0.7976(5) 0.0159(6) Uani 0.4938(19) 1 d P A 1
C17A C 0.27987(18) 0.3856(2) 0.8608(6) 0.0200(8) Uani 0.4938(19) 1 d P A 1
H17A H 0.2271 0.3672 0.8619 0.024 Uiso 0.4938(19) 1 calc PR A 1
C18A C 0.33878(18) 0.33611(18) 0.9226(6) 0.0176(7) Uani 0.4938(19) 1 d P A 1
C19A C 0.51783(16) 0.47380(17) 0.8624(5) 0.0129(6) Uani 0.4938(19) 1 d P A 1
H19A H 0.5319 0.4941 0.7503 0.019 Uiso 0.4938(19) 1 calc PR A 1
H19B H 0.5543 0.4312 0.8945 0.019 Uiso 0.4938(19) 1 calc PR A 1
H19C H 0.5210 0.5170 0.9453 0.019 Uiso 0.4938(19) 1 calc PR A 1
C20A C 0.2302(2) 0.5155(2) 0.7385(7) 0.0258(9) Uani 0.4938(19) 1 d P A 1
H20A H 0.1939 0.4856 0.6664 0.039 Uiso 0.4938(19) 1 calc PR A 1
H20B H 0.2526 0.5599 0.6741 0.039 Uiso 0.4938(19) 1 calc PR A 1
H20C H 0.2018 0.5363 0.8369 0.039 Uiso 0.4938(19) 1 calc PR A 1
C21A C 0.3214(2) 0.25432(19) 0.9885(9) 0.0270(10) Uani 0.4938(19) 1 d P A 1
H21A H 0.2652 0.2431 0.9758 0.041 Uiso 0.4938(19) 1 calc PR A 1
H21B H 0.3358 0.2513 1.1083 0.041 Uiso 0.4938(19) 1 calc PR A 1
H21C H 0.3518 0.2150 0.9244 0.041 Uiso 0.4938(19) 1 calc PR A 1
Ga1B Ga 0.51442(2) 0.24529(2) 0.51789(5) 0.0148(2) Uani 0.5062(19) 1 d P A 2
N1B N 0.56352(16) 0.22150(17) 0.8840(5) 0.0151(5) Uani 0.5062(19) 1 d P A 2
C1B C 0.51590(15) 0.25857(18) 0.7723(5) 0.0108(5) Uani 0.5062(19) 1 d PU A 2
Cl1B Cl 0.56850(6) 0.13552(5) 0.43290(15) 0.0237(3) Uani 0.5062(19) 1 d P A 2
N2B N 0.47756(16) 0.31456(17) 0.8575(4) 0.0162(6) Uani 0.5062(19) 1 d P A 2
C2B C 0.5539(3) 0.2545(3) 1.0406(6) 0.0243(9) Uani 0.5062(19) 1 d P A 2
H2B H 0.5799 0.2390 1.1416 0.029 Uiso 0.5062(19) 1 calc PR A 2
Cl2B Cl 0.58450(5) 0.34476(5) 0.42013(13) 0.0199(3) Uani 0.5062(19) 1 d P A 2
C3B C 0.4997(3) 0.3140(3) 1.0245(7) 0.0203(9) Uani 0.5062(19) 1 d P A 2
H3B H 0.4811 0.3482 1.1115 0.024 Uiso 0.5062(19) 1 calc PR A 2
Cl3B Cl 0.39705(5) 0.25140(7) 0.41166(18) 0.0331(3) Uani 0.5062(19) 1 d P A 2
C4B C 0.61313(19) 0.1527(2) 0.8536(5) 0.0158(6) Uani 0.5062(19) 1 d P A 2
C5B C 0.6890(2) 0.1636(2) 0.7929(6) 0.0218(7) Uani 0.5062(19) 1 d P A 2
C6B C 0.7346(2) 0.0950(3) 0.7720(7) 0.0283(9) Uani 0.5062(19) 1 d P A 2
H6B H 0.7863 0.0999 0.7279 0.034 Uiso 0.5062(19) 1 calc PR A 2
C7B C 0.7068(3) 0.0202(3) 0.8136(8) 0.0288(9) Uani 0.5062(19) 1 d P A 2
C8B C 0.6308(3) 0.0128(3) 0.8743(8) 0.0263(9) Uani 0.5062(19) 1 d P A 2
H8B H 0.6115 -0.0385 0.9027 0.032 Uiso 0.5062(19) 1 calc PR A 2
C9B C 0.5820(2) 0.0785(2) 0.8950(6) 0.0210(7) Uani 0.5062(19) 1 d P A 2
C10B C 0.7216(2) 0.2442(3) 0.7477(8) 0.0301(10) Uani 0.5062(19) 1 d P A 2
H10X H 0.6982 0.2622 0.6411 0.045 Uiso 0.5062(19) 1 calc PR A 2
H10Y H 0.7787 0.2405 0.7348 0.045 Uiso 0.5062(19) 1 calc PR A 2
H10Z H 0.7090 0.2822 0.8377 0.045 Uiso 0.5062(19) 1 calc PR A 2
C11B C 0.7577(3) -0.0528(4) 0.8001(10) 0.0383(12) Uani 0.5062(19) 1 d PU A 2
H11X H 0.7657 -0.0660 0.6807 0.057 Uiso 0.5062(19) 1 calc PR A 2
H11Y H 0.7319 -0.0975 0.8573 0.057 Uiso 0.5062(19) 1 calc PR A 2
H11Z H 0.8086 -0.0424 0.8537 0.057 Uiso 0.5062(19) 1 calc PR A 2
C12B C 0.4989(3) 0.0698(3) 0.9577(9) 0.0334(13) Uani 0.5062(19) 1 d P A 2
H12X H 0.4953 0.0904 1.0733 0.050 Uiso 0.5062(19) 1 d PR A 2
H12Y H 0.4841 0.0134 0.9567 0.050 Uiso 0.5062(19) 1 d PR A 2
H12Z H 0.4633 0.0998 0.8840 0.050 Uiso 0.5062(19) 1 d PR A 2
C13B C 0.41665(17) 0.36627(19) 0.7898(5) 0.0169(6) Uani 0.5062(19) 1 d P A 2
C14B C 0.43625(18) 0.44178(19) 0.7332(5) 0.0148(6) Uani 0.5062(19) 1 d P A 2
C15B C 0.3755(2) 0.4891(2) 0.6693(6) 0.0191(7) Uani 0.5062(19) 1 d P A 2
H15B H 0.3874 0.5402 0.6248 0.023 Uiso 0.5062(19) 1 calc PR A 2
C16B C 0.29786(19) 0.4630(2) 0.6695(6) 0.0210(7) Uani 0.5062(19) 1 d P A 2
C17B C 0.2808(2) 0.3872(2) 0.7307(7) 0.0236(8) Uani 0.5062(19) 1 d P A 2
H17B H 0.2279 0.3692 0.7311 0.028 Uiso 0.5062(19) 1 calc PR A 2
C18B C 0.33973(19) 0.3374(2) 0.7915(6) 0.0212(7) Uani 0.5062(19) 1 d P A 2
C19B C 0.51933(19) 0.4741(2) 0.7388(6) 0.0191(7) Uani 0.5062(19) 1 d P A 2
H19X H 0.5210 0.5212 0.8121 0.029 Uiso 0.5062(19) 1 calc PR A 2
H19Y H 0.5360 0.4889 0.6244 0.029 Uiso 0.5062(19) 1 calc PR A 2
H19Z H 0.5547 0.4333 0.7837 0.029 Uiso 0.5062(19) 1 calc PR A 2
C20B C 0.2329(2) 0.5171(3) 0.6088(7) 0.0297(10) Uani 0.5062(19) 1 d P A 2
H20X H 0.2117 0.5471 0.7049 0.044 Uiso 0.5062(19) 1 calc PR A 2
H20Y H 0.1910 0.4852 0.5577 0.044 Uiso 0.5062(19) 1 calc PR A 2
H20Z H 0.2538 0.5543 0.5246 0.044 Uiso 0.5062(19) 1 calc PR A 2
C21B C 0.3209(3) 0.2550(2) 0.8570(10) 0.0349(12) Uani 0.5062(19) 1 d P A 2
H21X H 0.2647 0.2442 0.8415 0.052 Uiso 0.5062(19) 1 calc PR A 2
H21Y H 0.3340 0.2518 0.9775 0.052 Uiso 0.5062(19) 1 calc PR A 2
H21Z H 0.3517 0.2155 0.7943 0.052 Uiso 0.5062(19) 1 calc PR A 2

loop_
_atom_site_aniso_label
_atom_site_aniso_U_11
_atom_site_aniso_U_22
_atom_site_aniso_U_33
_atom_site_aniso_U_23
_atom_site_aniso_U_13
_atom_site_aniso_U_12
Ga1A 0.01053(18) 0.01033(17) 0.0069(5) -0.00189(13) -0.00128(12) 0.00051(10)
N1A 0.0146(9) 0.0078(9) 0.0067(16) -0.0010(9) -0.0006(9) 0.0001(7)
C1A 0.0086(9) 0.0094(9) 0.0083(15) 0.0042(9) 0.0000(9) -0.0014(8)
Cl1A 0.0385(5) 0.0108(3) 0.0148(8) -0.0038(3) 0.0010(4) 0.0047(3)
N2A 0.0147(14) 0.0085(9) 0.0069(19) -0.0007(11) 0.0005(11) 0.0001(9)
C2A 0.0205(12) 0.0142(12) 0.0070(19) 0.0012(11) -0.0012(12) 0.0032(10)
Cl2A 0.0269(4) 0.0106(3) 0.0089(6) 0.0002(2) 0.0024(3) -0.0028(2)
C3A 0.0245(14) 0.0193(14) 0.009(2) -0.0021(13) -0.0001(13) 0.0082(12)
Cl3A 0.0136(3) 0.0664(8) 0.0206(8) -0.0062(5) -0.0069(3) 0.0035(4)
C4A 0.0151(11) 0.0110(10) 0.0115(19) 0.0010(10) 0.0027(11) 0.0034(9)
C5A 0.0140(11) 0.0191(13) 0.0112(19) 0.0021(11) -0.0019(11) 0.0026(9)
C6A 0.0170(13) 0.0273(16) 0.022(3) 0.0013(15) 0.0006(14) 0.0100(12)
C7A 0.0294(19) 0.0235(17) 0.027(3) 0.0040(17) 0.0065(19) 0.0177(14)
C8A 0.034(2) 0.0115(13) 0.029(3) 0.0050(16) 0.008(2) 0.0075(12)
C9A 0.0214(14) 0.0084(10) 0.027(3) 0.0028(13) 0.0062(16) 0.0027(9)
C10A 0.0178(13) 0.0254(16) 0.034(3) 0.0051(16) -0.0007(16) -0.0065(12)
C11A 0.0387(14) 0.0363(14) 0.0376(15) 0.0003(10) 0.0018(10) 0.0069(9)
C12A 0.0248(18) 0.0192(15) 0.051(4) 0.000(2) 0.016(3) -0.0049(12)
C13A 0.0111(10) 0.0074(9) 0.0110(16) 0.0000(9) 0.0002(10) 0.0008(8)
C14A 0.0127(10) 0.0089(10) 0.0099(17) -0.0010(9) -0.0011(10) 0.0014(8)
C15A 0.0149(11) 0.0111(10) 0.0151(18) -0.0031(10) -0.0021(11) 0.0035(9)
C16A 0.0134(11) 0.0175(12) 0.017(2) -0.0064(12) -0.0024(11) 0.0062(9)
C17A 0.0105(11) 0.0201(14) 0.029(2) -0.0059(14) -0.0003(12) 0.0019(10)
C18A 0.0132(11) 0.0125(11) 0.027(2) -0.0025(12) 0.0027(12) 0.0000(9)
C19A 0.0132(11) 0.0100(10) 0.0155(19) -0.0027(10) 0.0004(11) -0.0015(8)
C20A 0.0189(14) 0.0281(17) 0.030(3) -0.0072(17) -0.0054(16) 0.0151(12)
C21A 0.0192(14) 0.0154(13) 0.046(3) 0.0002(17) 0.0094(18) -0.0045(10)
Ga1B 0.0145(2) 0.0187(2) 0.0111(6) -0.00063(14) -0.00109(12) 0.00057(11)
N1B 0.0164(11) 0.0190(11) 0.0099(17) 0.0026(10) -0.0002(10) 0.0019(9)
C1B 0.0088(7) 0.0141(8) 0.0094(10) -0.0008(7) 0.0001(7) 0.0018(6)
Cl1B 0.0347(5) 0.0195(4) 0.0168(8) -0.0016(3) 0.0006(3) 0.0054(3)
N2B 0.0179(11) 0.0187(11) 0.0120(17) 0.0003(10) 0.0037(10) 0.0019(9)
C2B 0.043(2) 0.0242(17) 0.006(2) -0.0009(13) -0.0032(14) 0.0041(16)
Cl2B 0.0268(4) 0.0195(4) 0.0134(7) 0.0007(3) 0.0020(3) -0.0024(3)
C3B 0.033(3) 0.0194(17) 0.009(3) -0.0014(15) 0.0035(16) 0.0016(18)
Cl3B 0.0156(4) 0.0576(7) 0.0262(9) -0.0044(5) -0.0065(4) 0.0019(4)
C4B 0.0160(12) 0.0205(13) 0.0110(19) -0.0015(11) -0.0026(11) 0.0019(10)
C5B 0.0165(12) 0.0292(16) 0.020(2) 0.0007(14) -0.0039(13) 0.0000(12)
C6B 0.0223(16) 0.038(2) 0.025(3) -0.0010(18) -0.0025(15) 0.0117(15)
C7B 0.032(2) 0.031(2) 0.023(3) -0.0003(18) -0.0037(19) 0.0132(16)
C8B 0.041(2) 0.0191(17) 0.019(3) -0.0009(17) -0.008(2) 0.0055(14)
C9B 0.0273(16) 0.0201(15) 0.016(2) 0.0015(13) -0.0032(14) -0.0007(12)
C10B 0.0216(15) 0.035(2) 0.033(3) 0.0051(19) -0.0004(17) -0.0037(14)
C11B 0.0396(14) 0.0366(14) 0.0385(15) 0.0003(9) -0.0019(10) 0.0088(9)
C12B 0.032(2) 0.0211(17) 0.047(4) 0.004(2) 0.007(2) -0.0042(15)
C13B 0.0130(11) 0.0194(12) 0.018(2) 0.0011(12) 0.0037(11) 0.0016(10)
C14B 0.0146(11) 0.0157(12) 0.0141(19) -0.0014(11) 0.0007(11) 0.0002(9)
C15B 0.0211(13) 0.0204(13) 0.016(2) -0.0026(13) -0.0017(12) 0.0050(10)
C16B 0.0158(12) 0.0261(15) 0.021(2) -0.0037(14) -0.0018(13) 0.0058(11)
C17B 0.0127(12) 0.0236(15) 0.034(3) -0.0028(15) 0.0027(13) 0.0004(11)
C18B 0.0155(12) 0.0196(13) 0.029(2) -0.0006(14) 0.0054(13) -0.0018(10)
C19B 0.0164(12) 0.0166(13) 0.024(2) 0.0001(13) 0.0000(13) -0.0032(9)
C20B 0.0212(15) 0.0375(19) 0.030(3) -0.0051(17) -0.0076(15) 0.0129(13)
C21B 0.0221(16) 0.0262(18) 0.056(4) 0.005(2) 0.012(2) -0.0051(13)

loop_
_atom_type_symbol
_atom_type_description
_atom_type_scat_dispersion_real
_atom_type_scat_dispersion_imag
_atom_type_scat_source
C C 0.0033 0.0016 'International Tables Vol C Tables 4.2.6.8 and 6.1.1.4'
H H 0.0000 0.0000 'International Tables Vol C Tables 4.2.6.8 and 6.1.1.4'
N N 0.0061 0.0033 'International Tables Vol C Tables 4.2.6.8 and 6.1.1.4'
Ga Ga 0.2307 1.6083 'International Tables Vol C Tables 4.2.6.8 and 6.1.1.4'
Cl Cl 0.1484 0.1585 'International Tables Vol C Tables 4.2.6.8 and 6.1.1.4'

loop_
_geom_angle_atom_site_label_1
_geom_angle_atom_site_label_2
_geom_angle_atom_site_label_3
_geom_angle
C1A Ga1A Cl1A 113.22(9)
C1A Ga1A Cl3A 113.11(8)
Cl1A Ga1A Cl3A 107.92(5)
C1A Ga1A Cl2A 104.89(8)
Cl1A Ga1A Cl2A 107.86(4)
Cl3A Ga1A Cl2A 109.67(5)
C1A N1A C2A 112.4(3)
C1A N1A C4A 125.0(3)
C2A N1A C4A 122.4(3)
N2A C1A N1A 102.9(3)
N2A C1A Ga1A 127.4(3)
N1A C1A Ga1A 129.0(2)
C1A N2A C3A 111.8(3)
C1A N2A C13A 124.6(4)
C3A N2A C13A 123.4(3)
C3A C2A N1A 106.2(3)
C2A C3A N2A 106.7(3)
C5A C4A C9A 122.8(3)
C5A C4A N1A 119.5(3)
C9A C4A N1A 117.7(3)
C4A C5A C6A 117.1(3)
C4A C5A C10A 122.0(3)
C6A C5A C10A 120.9(3)
C7A C6A C5A 121.6(3)
C8A C7A C6A 119.0(3)
C8A C7A C11A 120.5(4)
C6A C7A C11A 120.5(4)
C7A C8A C9A 121.9(4)
C8A C9A C4A 117.4(3)
C8A C9A C12A 121.9(3)
C4A C9A C12A 120.7(3)
C14A C13A C18A 123.3(3)
C14A C13A N2A 119.5(3)
C18A C13A N2A 117.2(3)
C15A C14A C13A 117.0(3)
C15A C14A C19A 120.4(3)
C13A C14A C19A 122.5(3)
C14A C15A C16A 122.0(3)
C17A C16A C15A 118.5(3)
C17A C16A C20A 121.3(3)
C15A C16A C20A 120.1(3)
C16A C17A C18A 122.2(3)
C17A C18A C13A 116.9(3)
C17A C18A C21A 121.8(3)
C13A C18A C21A 121.2(3)
C1B Ga1B Cl1B 113.36(9)
C1B Ga1B Cl3B 113.02(8)
Cl1B Ga1B Cl3B 108.14(5)
C1B Ga1B Cl2B 105.02(9)
Cl1B Ga1B Cl2B 107.94(4)
Cl3B Ga1B Cl2B 109.16(5)
C1B N1B C2B 109.4(3)
C1B N1B C4B 127.5(3)
C2B N1B C4B 122.9(3)
N2B C1B N1B 106.8(3)
N2B C1B Ga1B 125.2(3)
N1B C1B Ga1B 127.3(2)
C1B N2B C3B 110.4(3)
C1B N2B C13B 125.9(3)
C3B N2B C13B 123.6(3)
C3B C2B N1B 107.1(4)
C2B C3B N2B 106.2(4)
C5B C4B C9B 123.6(3)
C5B C4B N1B 119.5(3)
C9B C4B N1B 116.9(3)
C4B C5B C6B 116.6(4)
C4B C5B C10B 122.8(3)
C6B C5B C10B 120.6(4)
C7B C6B C5B 122.1(4)
C6B C7B C8B 118.9(4)
C6B C7B C11B 121.7(5)
C8B C7B C11B 119.3(5)
C7B C8B C9B 121.8(4)
C8B C9B C4B 117.0(4)
C8B C9B C12B 121.5(4)
C4B C9B C12B 121.5(3)
C14B C13B C18B 123.2(3)
C14B C13B N2B 119.6(3)
C18B C13B N2B 117.2(3)
C13B C14B C15B 117.3(3)
C13B C14B C19B 122.9(3)
C15B C14B C19B 119.8(3)
C16B C15B C14B 121.5(3)
C15B C16B C17B 119.1(3)
C15B C16B C20B 120.3(4)
C17B C16B C20B 120.6(3)
C18B C17B C16B 121.3(3)
C17B C18B C13B 117.6(3)
C17B C18B C21B 121.1(3)
C13B C18B C21B 121.4(3)

loop_
_geom_bond_atom_site_label_1
_geom_bond_atom_site_label_2
_geom_bond_distance
Ga1A C1A 1.955(4)
Ga1A Cl1A 2.1673(9)
Ga1A Cl3A 2.1691(10)
Ga1A Cl2A 2.1912(9)
N1A C1A 1.373(4)
N1A C2A 1.388(5)
N1A C4A 1.441(4)
C1A N2A 1.367(5)
N2A C3A 1.396(6)
N2A C13A 1.444(4)
C2A C3A 1.357(5)
C4A C5A 1.394(4)
C4A C9A 1.400(4)
C5A C6A 1.403(5)
C5A C10A 1.506(5)
C6A C7A 1.390(6)
C7A C8A 1.381(6)
C7A C11A 1.516(7)
C8A C9A 1.390(5)
C9A C12A 1.509(6)
C13A C14A 1.395(4)
C13A C18A 1.403(4)
C14A C15A 1.394(4)
C14A C19A 1.514(4)
C15A C16A 1.398(4)
C16A C17A 1.391(5)
C16A C20A 1.514(5)
C17A C18A 1.391(5)
C18A C21A 1.499(5)
Ga1B C1B 2.024(4)
Ga1B Cl1B 2.1681(10)
Ga1B Cl3B 2.1694(10)
Ga1B Cl2B 2.1941(9)
N1B C1B 1.351(4)
N1B C2B 1.366(6)
N1B C4B 1.452(4)
C1B N2B 1.328(4)
N2B C3B 1.373(6)
N2B C13B 1.455(4)
C2B C3B 1.365(7)
C4B C5B 1.391(5)
C4B C9B 1.394(5)
C5B C6B 1.400(5)
C5B C10B 1.506(6)
C6B C7B 1.383(7)
C7B C8B 1.385(8)
C7B C11B 1.505(7)
C8B C9B 1.392(6)
C9B C12B 1.505(7)
C13B C14B 1.386(5)
C13B C18B 1.396(4)
C14B C15B 1.399(5)
C14B C19B 1.516(4)
C15B C16B 1.392(5)
C16B C17B 1.392(6)
C16B C20B 1.510(5)
C17B C18B 1.392(5)
C18B C21B 1.513(6)

loop_
_geom_torsion_atom_site_label_1
_geom_torsion_atom_site_label_2
_geom_torsion_atom_site_label_3
_geom_torsion_atom_site_label_4
_geom_torsion
C2A N1A C1A N2A 0.1(3)
C4A N1A C1A N2A 175.8(3)
C2A N1A C1A Ga1A 171.2(2)
C4A N1A C1A Ga1A -13.2(4)
Cl1A Ga1A C1A N2A -170.1(2)
Cl3A Ga1A C1A N2A -46.9(3)
Cl2A Ga1A C1A N2A 72.6(3)
Cl1A Ga1A C1A N1A 21.0(3)
Cl3A Ga1A C1A N1A 144.2(2)
Cl2A Ga1A C1A N1A -96.4(2)
N1A C1A N2A C3A -0.4(4)
Ga1A C1A N2A C3A -171.6(2)
N1A C1A N2A C13A -175.9(3)
Ga1A C1A N2A C13A 12.9(5)
C1A N1A C2A C3A 0.2(4)
C4A N1A C2A C3A -175.6(3)
N1A C2A C3A N2A -0.4(4)
C1A N2A C3A C2A 0.5(4)
C13A N2A C3A C2A 176.0(3)
C1A N1A C4A C5A 90.5(4)
C2A N1A C4A C5A -94.2(4)
C1A N1A C4A C9A -90.3(4)
C2A N1A C4A C9A 84.9(4)
C9A C4A C5A C6A 1.1(6)
N1A C4A C5A C6A -179.8(4)
C9A C4A C5A C10A 179.5(5)
N1A C4A C5A C10A -1.4(6)
C4A C5A C6A C7A -1.7(7)
C10A C5A C6A C7A 179.9(5)
C5A C6A C7A C8A 2.8(8)
C5A C6A C7A C11A -178.1(5)
C6A C7A C8A C9A -3.4(9)
C11A C7A C8A C9A 177.6(6)
C7A C8A C9A C4A 2.7(8)
C7A C8A C9A C12A -179.4(6)
C5A C4A C9A C8A -1.6(7)
N1A C4A C9A C8A 179.3(4)
C5A C4A C9A C12A -179.5(5)
N1A C4A C9A C12A 1.4(7)
C1A N2A C13A C14A -94.6(4)
C3A N2A C13A C14A 90.4(4)
C1A N2A C13A C18A 86.8(5)
C3A N2A C13A C18A -88.2(4)
C18A C13A C14A C15A -2.2(5)
N2A C13A C14A C15A 179.3(3)
C18A C13A C14A C19A 176.3(4)
N2A C13A C14A C19A -2.2(5)
C13A C14A C15A C16A 1.1(5)
C19A C14A C15A C16A -177.4(3)
C14A C15A C16A C17A 0.1(6)
C14A C15A C16A C20A 177.0(4)
C15A C16A C17A C18A -0.3(6)
C20A C16A C17A C18A -177.1(4)
C16A C17A C18A C13A -0.7(6)
C16A C17A C18A C21A -179.2(5)
C14A C13A C18A C17A 2.0(6)
N2A C13A C18A C17A -179.4(4)
C14A C13A C18A C21A -179.4(4)
N2A C13A C18A C21A -0.9(6)
C2B N1B C1B N2B 0.6(4)
C4B N1B C1B N2B 175.5(3)
C2B N1B C1B Ga1B 171.6(3)
C4B N1B C1B Ga1B -13.5(5)
Cl1B Ga1B C1B N2B -170.3(2)
Cl3B Ga1B C1B N2B -46.8(3)
Cl2B Ga1B C1B N2B 72.1(3)
Cl1B Ga1B C1B N1B 20.3(3)
Cl3B Ga1B C1B N1B 143.8(2)
Cl2B Ga1B C1B N1B -97.3(3)
N1B C1B N2B C3B -0.2(4)
Ga1B C1B N2B C3B -171.4(3)
N1B C1B N2B C13B -176.3(3)
Ga1B C1B N2B C13B 12.5(4)
C1B N1B C2B C3B -0.7(5)
C4B N1B C2B C3B -175.9(4)
N1B C2B C3B N2B 0.6(5)
C1B N2B C3B C2B -0.2(5)
C13B N2B C3B C2B 176.0(4)
C1B N1B C4B C5B 87.6(5)
C2B N1B C4B C5B -98.1(5)
C1B N1B C4B C9B -95.1(5)
C2B N1B C4B C9B 79.2(5)
C9B C4B C5B C6B 0.7(7)
N1B C4B C5B C6B 177.8(4)
C9B C4B C5B C10B 179.6(5)
N1B C4B C5B C10B -3.3(6)
C4B C5B C6B C7B -1.7(7)
C10B C5B C6B C7B 179.5(5)
C5B C6B C7B C8B 1.4(8)
C5B C6B C7B C11B -176.5(5)
C6B C7B C8B C9B -0.2(8)
C11B C7B C8B C9B 177.8(5)
C7B C8B C9B C4B -0.7(8)
C7B C8B C9B C12B 178.7(6)
C5B C4B C9B C8B 0.4(7)
N1B C4B C9B C8B -176.7(4)
C5B C4B C9B C12B -179.0(5)
N1B C4B C9B C12B 3.8(7)
C1B N2B C13B C14B -96.2(4)
C3B N2B C13B C14B 88.2(5)
C1B N2B C13B C18B 86.1(5)
C3B N2B C13B C18B -89.5(5)
C18B C13B C14B C15B -2.5(6)
N2B C13B C14B C15B -180.0(4)
C18B C13B C14B C19B 177.2(4)
N2B C13B C14B C19B -0.3(6)
C13B C14B C15B C16B 2.8(6)
C19B C14B C15B C16B -176.9(4)
C14B C15B C16B C17B -1.6(7)
C14B C15B C16B C20B 176.5(4)
C15B C16B C17B C18B 0.0(7)
C20B C16B C17B C18B -178.2(4)
C16B C17B C18B C13B 0.4(7)
C16B C17B C18B C21B -179.7(5)
C14B C13B C18B C17B 0.9(7)
N2B C13B C18B C17B 178.4(4)
C14B C13B C18B C21B -179.0(5)
N2B C13B C18B C21B -1.5(7)
